data_8103087
loop_
_publ_author_name
'Qiao-Wen Chang'
'Chang-Yi Hu'
'Zai-Fu Pan'
'Jia-Lin Chen'
'Qing-Song Ye'
'Xi-Zhu Chen'
'Yao Yu'
'Wei-Ping Liu'

_publ_section_title
;
 Crystal structure of
 amminebis(acetylacetonato-\k2O,O')-(diacetylmethanido-\kC)iridium(III),
 Ir(NH3)(C5H7O2)3
;
_journal_issue 1
_journal_name_full 'Zeitschrift f\"ur Kristallographie - New Crystal Structures'
_journal_page_first 87
_journal_volume 226
_journal_year 2011
_chemical_formula_sum 'C30 H48 Ir2 N2 O12'
_chemical_formula_weight 1013.10
_space_group_IT_number 2
_symmetry_cell_setting triclinic
_symmetry_space_group_name_Hall '-P 1'
_symmetry_space_group_name_H-M 'P -1'
_atom_sites_solution_hydrogens geom
_atom_sites_solution_primary direct
_atom_sites_solution_secondary difmap
_audit_creation_method SHELXL-97
_cell_angle_alpha 89.8880(10)
_cell_angle_beta 78.3780(10)
_cell_angle_gamma 61.6070(10)
_cell_formula_units_Z 1
_cell_length_a 7.9494(10)
_cell_length_b 8.0955(10)
_cell_length_c 16.143(2)
_cell_measurement_reflns_used 2258
_cell_measurement_temperature 293(2)
_cell_measurement_theta_max 25.31
_cell_measurement_theta_min 2.59
_cell_volume 889.84(19)
_computing_cell_refinement 'Bruker apex II'
_computing_data_collection 'Bruker apex II'
_computing_data_reduction 'Bruker SAINT'
_computing_molecular_graphics 'Bruker SHELXTL'
_computing_publication_material 'Bruker SHELXTL'
_computing_structure_refinement 'SHELXL-97 (Sheldrick, 1997)'
_computing_structure_solution 'SHELXS-97 (Sheldrick, 1990)'
_diffrn_ambient_temperature 293(2)
_diffrn_measured_fraction_theta_full 0.969
_diffrn_measured_fraction_theta_max 0.939
_diffrn_measurement_device_type 'CCD area detector'
_diffrn_measurement_method 'phi and omega scans'
_diffrn_radiation_monochromator graphite
_diffrn_radiation_source 'fine-focus sealed tube'
_diffrn_radiation_type MoK\a
_diffrn_radiation_wavelength 0.71073
_diffrn_reflns_av_R_equivalents 0.0310
_diffrn_reflns_av_sigmaI/netI 0.0574
_diffrn_reflns_limit_h_max 10
_diffrn_reflns_limit_h_min -10
_diffrn_reflns_limit_k_max 9
_diffrn_reflns_limit_k_min -10
_diffrn_reflns_limit_l_max 21
_diffrn_reflns_limit_l_min -21
_diffrn_reflns_number 6267
_diffrn_reflns_theta_full 28.29
_diffrn_reflns_theta_max 28.29
_diffrn_reflns_theta_min 2.59
_exptl_absorpt_coefficient_mu 7.530
_exptl_absorpt_correction_T_max 1.0000
_exptl_absorpt_correction_T_min 0.0753
_exptl_absorpt_correction_type multi-scan
_exptl_absorpt_process_details Sadabs
_exptl_crystal_colour yellow
_exptl_crystal_density_diffrn 1.891
_exptl_crystal_density_method 'not measured'
_exptl_crystal_description irregular
_exptl_crystal_F_000 492
_exptl_crystal_size_max 0.23
_exptl_crystal_size_mid 0.15
_exptl_crystal_size_min 0.08
_refine_diff_density_max 1.835
_refine_diff_density_min -1.471
_refine_diff_density_rms 0.361
_refine_ls_extinction_method none
_refine_ls_goodness_of_fit_ref 1.297
_refine_ls_hydrogen_treatment constr
_refine_ls_matrix_type full
_refine_ls_number_parameters 215
_refine_ls_number_reflns 3699
_refine_ls_number_restraints 12
_refine_ls_restrained_S_all 1.298
_refine_ls_R_factor_all 0.0554
_refine_ls_R_factor_gt 0.0453
_refine_ls_shift/su_max 0.060
_refine_ls_shift/su_mean 0.001
_refine_ls_structure_factor_coef Fsqd
_refine_ls_weighting_details 'calc w=1/[\s^2^(Fo^2^)+(0.0848P)^2^+9.5814P] where P=(Fo^2^+2Fc^2^)/3'
_refine_ls_weighting_scheme calc
_refine_ls_wR_factor_gt 0.1616
_refine_ls_wR_factor_ref 0.1851
_reflns_number_gt 3223
_reflns_number_total 3699
_reflns_threshold_expression >2sigma(I)
_cod_data_source_file 1267-3271.cff
_cod_data_source_block 090615a
_cod_depositor_comments
;
The following automatic conversions were performed:

'_symmetry_cell_setting' value 'Triclinic' changed to 'triclinic'
according to /home/saulius/struct/CIF-dictionaries/cif_core.dic
dictionary named 'cif_core.dic' version 2.4.1 from
2010-06-29.

'_exptl_absorpt_correction_type' value 'Multi-scan'
changed to 'multi-scan' according to
/home/saulius/struct/CIF-dictionaries/cif_core.dic dictionary named
'cif_core.dic' version 2.4.1 from 2010-06-29.

Automatic conversion script
Id: cif_fix_values 1715 2011-07-08 13:25:40Z adriana 
;
_cod_original_sg_symbol_H-M P-1
_cod_database_code 8103087

loop_
_symmetry_equiv_pos_as_xyz
'x, y, z'
'-x, -y, -z'

loop_
_atom_site_label
_atom_site_type_symbol
_atom_site_fract_x
_atom_site_fract_y
_atom_site_fract_z
_atom_site_U_iso_or_equiv
_atom_site_adp_type
_atom_site_occupancy
_atom_site_symmetry_multiplicity
_atom_site_calc_flag
_atom_site_refinement_flags
Ir1 Ir 0.98857(7) 0.36427(7) 0.25234(3) 0.02504(19) Uani 1 1 d .
N1 N 1.260(2) 0.220(2) 0.2901(9) 0.044(3) Uani 1 1 d .
H1A H 1.2557 0.1378 0.3259 0.066 Uiso 1 1 calc R
H1B H 1.2818 0.3032 0.3157 0.066 Uiso 1 1 calc R
H1C H 1.3572 0.1587 0.2444 0.066 Uiso 1 1 calc R
O1 O 0.8803(15) 0.5058(15) 0.3710(6) 0.036(2) Uani 1 1 d .
O2 O 0.9417(14) 0.1488(13) 0.2854(6) 0.030(2) Uani 1 1 d .
O3 O 1.1099(15) 0.2162(15) 0.1368(6) 0.033(2) Uani 1 1 d .
O4 O 1.0519(15) 0.5742(15) 0.2187(7) 0.037(2) Uani 1 1 d U
O5 O 0.6077(19) 0.8371(16) 0.2200(8) 0.053(3) Uani 1 1 d .
O6 O 0.5010(19) 0.403(2) 0.2792(10) 0.061(4) Uani 1 1 d .
C1 C 0.823(2) 0.436(2) 0.4349(10) 0.037(3) Uani 1 1 d .
C2 C 0.750(3) 0.557(3) 0.5179(9) 0.049(4) Uani 1 1 d .
H2A H 0.7291 0.6811 0.5077 0.073 Uiso 1 1 calc R
H2B H 0.8454 0.5020 0.5520 0.073 Uiso 1 1 calc R
H2C H 0.6285 0.5642 0.5474 0.073 Uiso 1 1 calc R
C3 C 0.819(2) 0.269(2) 0.4336(9) 0.040(4) Uani 1 1 d .
H3 H 0.7765 0.2373 0.4863 0.047 Uiso 1 1 calc R
C4 C 0.870(2) 0.137(2) 0.3627(10) 0.038(3) Uani 1 1 d .
C5 C 0.839(3) -0.034(3) 0.3781(14) 0.061(5) Uani 1 1 d U
H5A H 0.7564 -0.0367 0.3431 0.091 Uiso 1 1 calc R
H5B H 0.7788 -0.0245 0.4369 0.091 Uiso 1 1 calc R
H5C H 0.9642 -0.1469 0.3639 0.091 Uiso 1 1 calc R
C6 C 1.183(2) 0.277(2) 0.0725(9) 0.032(3) Uani 1 1 d .
C7 C 1.245(3) 0.157(3) -0.0083(10) 0.059(5) Uani 1 1 d .
H7A H 1.2724 0.0316 0.0035 0.089 Uiso 1 1 calc R
H7B H 1.3616 0.1527 -0.0422 0.089 Uiso 1 1 calc R
H7C H 1.1423 0.2085 -0.0387 0.089 Uiso 1 1 calc R
C8 C 1.200(2) 0.440(2) 0.0751(10) 0.035(3) Uani 1 1 d .
H8 H 1.2592 0.4627 0.0239 0.042 Uiso 1 1 calc R
C9 C 1.140(2) 0.576(2) 0.1454(10) 0.041(4) Uani 1 1 d .
C10 C 1.187(3) 0.738(3) 0.1329(15) 0.061(5) Uani 1 1 d .
H10A H 1.0694 0.8557 0.1528 0.091 Uiso 1 1 calc R
H10B H 1.2386 0.7357 0.0735 0.091 Uiso 1 1 calc R
H10C H 1.2827 0.7232 0.1644 0.091 Uiso 1 1 calc R
C11 C 0.716(2) 0.514(2) 0.2102(9) 0.035(3) Uani 1 1 d .
H11 H 0.7515 0.5218 0.1492 0.042 Uiso 1 1 calc R
C12 C 0.599(2) 0.711(2) 0.2522(9) 0.039(3) Uani 1 1 d .
C13 C 0.466(2) 0.751(2) 0.3404(10) 0.044(4) Uani 1 1 d .
H13A H 0.4979 0.8193 0.3778 0.066 Uiso 1 1 calc R
H13B H 0.4863 0.6344 0.3619 0.066 Uiso 1 1 calc R
H13C H 0.3317 0.8260 0.3373 0.066 Uiso 1 1 calc R
C14 C 0.628(2) 0.388(2) 0.2192(11) 0.038(3) Uani 1 1 d .
C15 C 0.693(3) 0.237(2) 0.1453(11) 0.050(4) Uani 1 1 d .
H15A H 0.7104 0.1210 0.1671 0.075 Uiso 1 1 calc R
H15B H 0.8153 0.2171 0.1099 0.075 Uiso 1 1 calc R
H15C H 0.5952 0.2783 0.1123 0.075 Uiso 1 1 calc R

loop_
_atom_site_aniso_label
_atom_site_aniso_U_11
_atom_site_aniso_U_22
_atom_site_aniso_U_33
_atom_site_aniso_U_23
_atom_site_aniso_U_13
_atom_site_aniso_U_12
Ir1 0.0283(3) 0.0246(3) 0.0230(3) -0.00127(18) -0.00218(18) -0.0148(2)
N1 0.045(7) 0.044(8) 0.054(8) 0.000(6) -0.007(6) -0.033(7)
O1 0.044(6) 0.042(6) 0.027(5) -0.002(4) -0.008(4) -0.025(5)
O2 0.041(5) 0.030(5) 0.028(5) 0.003(4) -0.005(4) -0.025(4)
O3 0.044(6) 0.039(6) 0.028(5) 0.001(4) -0.003(4) -0.031(5)
O4 0.039(4) 0.034(4) 0.051(4) 0.006(3) -0.008(3) -0.029(3)
O5 0.065(8) 0.025(6) 0.046(7) 0.011(5) 0.005(6) -0.010(6)
O6 0.053(8) 0.065(9) 0.085(10) -0.001(7) -0.008(7) -0.047(7)
C1 0.038(8) 0.052(9) 0.036(8) 0.006(7) -0.009(6) -0.034(7)
C2 0.059(10) 0.059(11) 0.020(7) -0.007(7) 0.008(7) -0.028(9)
C3 0.053(9) 0.062(11) 0.022(7) 0.010(6) -0.010(6) -0.042(9)
C4 0.048(9) 0.025(7) 0.036(8) 0.011(6) -0.008(6) -0.014(7)
C5 0.076(9) 0.052(8) 0.066(9) 0.011(7) -0.005(7) -0.044(7)
C6 0.034(7) 0.032(7) 0.028(7) 0.007(6) -0.005(5) -0.015(6)
C7 0.062(11) 0.072(13) 0.020(7) -0.004(8) -0.004(7) -0.016(10)
C8 0.040(8) 0.030(7) 0.037(8) 0.010(6) -0.006(6) -0.020(7)
C9 0.036(8) 0.028(8) 0.040(8) 0.010(6) -0.003(6) -0.004(6)
C10 0.056(11) 0.050(11) 0.073(14) 0.016(10) -0.005(10) -0.026(10)
C11 0.037(7) 0.055(9) 0.026(7) -0.002(6) -0.004(5) -0.032(7)
C12 0.034(8) 0.051(10) 0.024(7) -0.002(6) 0.001(5) -0.017(7)
C13 0.044(9) 0.038(9) 0.037(8) -0.003(6) 0.001(6) -0.014(7)
C14 0.031(7) 0.041(9) 0.051(9) -0.001(7) -0.013(6) -0.022(7)
C15 0.055(10) 0.046(10) 0.053(10) -0.013(8) -0.017(8) -0.025(8)

loop_
_atom_type_symbol
_atom_type_description
_atom_type_scat_dispersion_real
_atom_type_scat_dispersion_imag
_atom_type_scat_source
C C 0.0033 0.0016 'International Tables Vol C Tables 4.2.6.8 and 6.1.1.4'
Ir Ir -1.4442 7.9887 'International Tables Vol C Tables 4.2.6.8 and 6.1.1.4'
N N 0.0061 0.0033 'International Tables Vol C Tables 4.2.6.8 and 6.1.1.4'
O O 0.0106 0.0060 'International Tables Vol C Tables 4.2.6.8 and 6.1.1.4'
H H 0.0000 0.0000 'International Tables Vol C Tables 4.2.6.8 and 6.1.1.4'

loop_
_geom_angle_atom_site_label_1
_geom_angle_atom_site_label_2
_geom_angle_atom_site_label_3
_geom_angle
O2 Ir1 O3 84.3(4)
O2 Ir1 O1 95.5(4)
O3 Ir1 O1 176.9(4)
O2 Ir1 O4 176.9(4)
O3 Ir1 O4 94.9(4)
O1 Ir1 O4 85.2(4)
O2 Ir1 N1 87.9(5)
O3 Ir1 N1 91.5(5)
O1 Ir1 N1 85.4(5)
O4 Ir1 N1 89.1(5)
O2 Ir1 C11 93.4(5)
O3 Ir1 C11 87.4(5)
O1 Ir1 C11 95.7(5)
O4 Ir1 C11 89.5(5)
N1 Ir1 C11 178.2(5)
Ir1 N1 H1A 109.5
Ir1 N1 H1B 109.5
H1A N1 H1B 109.5
Ir1 N1 H1C 109.5
H1A N1 H1C 109.5
H1B N1 H1C 109.5
C1 O1 Ir1 121.3(10)
C4 O2 Ir1 122.4(9)
C6 O3 Ir1 121.9(9)
C9 O4 Ir1 122.9(11)
O1 C1 C3 126.7(14)
O1 C1 C2 114.7(14)
C3 C1 C2 118.6(14)
C1 C2 H2A 109.5
C1 C2 H2B 109.5
H2A C2 H2B 109.5
C1 C2 H2C 109.5
H2A C2 H2C 109.5
H2B C2 H2C 109.5
C1 C3 C4 128.8(14)
C1 C3 H3 115.6
C4 C3 H3 115.6
O2 C4 C3 125.2(14)
O2 C4 C5 116.5(14)
C3 C4 C5 118.3(14)
C4 C5 H5A 109.5
C4 C5 H5B 109.5
H5A C5 H5B 109.5
C4 C5 H5C 109.5
H5A C5 H5C 109.5
H5B C5 H5C 109.5
O3 C6 C8 125.8(13)
O3 C6 C7 113.1(14)
C8 C6 C7 121.1(15)
C6 C7 H7A 109.5
C6 C7 H7B 109.5
H7A C7 H7B 109.5
C6 C7 H7C 109.5
H7A C7 H7C 109.5
H7B C7 H7C 109.5
C6 C8 C9 128.8(14)
C6 C8 H8 115.6
C9 C8 H8 115.6
O4 C9 C8 125.5(15)
O4 C9 C10 115.9(15)
C8 C9 C10 118.6(15)
C9 C10 H10A 109.5
C9 C10 H10B 109.5
H10A C10 H10B 109.5
C9 C10 H10C 109.5
H10A C10 H10C 109.5
H10B C10 H10C 109.5
C14 C11 C12 119.6(12)
C14 C11 Ir1 105.6(11)
C12 C11 Ir1 110.6(9)
C14 C11 H11 106.8
C12 C11 H11 106.8
Ir1 C11 H11 106.8
O5 C12 C11 121.9(13)
O5 C12 C13 118.5(15)
C11 C12 C13 119.5(15)
C12 C13 H13A 109.5
C12 C13 H13B 109.5
H13A C13 H13B 109.5
C12 C13 H13C 109.5
H13A C13 H13C 109.5
H13B C13 H13C 109.5
O6 C14 C11 123.9(14)
O6 C14 C15 118.4(15)
C11 C14 C15 117.5(14)
C14 C15 H15A 109.5
C14 C15 H15B 109.5
H15A C15 H15B 109.5
C14 C15 H15C 109.5
H15A C15 H15C 109.5
H15B C15 H15C 109.5

loop_
_geom_bond_atom_site_label_1
_geom_bond_atom_site_label_2
_geom_bond_distance
Ir1 O2 2.000(9)
Ir1 O3 2.008(9)
Ir1 O1 2.032(10)
Ir1 O4 2.034(9)
Ir1 N1 2.129(14)
Ir1 C11 2.175(15)
N1 H1A 0.8900
N1 H1B 0.8900
N1 H1C 0.8900
O1 C1 1.282(18)
O2 C4 1.288(18)
O3 C6 1.299(17)
O4 C9 1.251(18)
O5 C12 1.17(2)
O6 C14 1.21(2)
C1 C3 1.37(2)
C1 C2 1.50(2)
C2 H2A 0.9600
C2 H2B 0.9600
C2 H2C 0.9600
C3 C4 1.42(2)
C3 H3 0.9300
C4 C5 1.52(2)
C5 H5A 0.9600
C5 H5B 0.9600
C5 H5C 0.9600
C6 C8 1.39(2)
C6 C7 1.48(2)
C7 H7A 0.9600
C7 H7B 0.9600
C7 H7C 0.9600
C8 C9 1.42(2)
C8 H8 0.9300
C9 C10 1.53(3)
C10 H10A 0.9600
C10 H10B 0.9600
C10 H10C 0.9600
C11 C14 1.48(2)
C11 C12 1.49(2)
C11 H11 0.9800
C12 C13 1.52(2)
C13 H13A 0.9600
C13 H13B 0.9600
C13 H13C 0.9600
C14 C15 1.53(2)
C15 H15A 0.9600
C15 H15B 0.9600
C15 H15C 0.9600

loop_
_geom_hbond_atom_site_label_D
_geom_hbond_atom_site_label_H
_geom_hbond_atom_site_label_A
_geom_hbond_distance_DH
_geom_hbond_distance_HA
_geom_hbond_distance_DA
_geom_hbond_angle_DHA
_geom_hbond_site_symmetry_A
N1 H1C O5 0.89 2.38 3.021(18) 129.3 1_645
N1 H1B O6 0.89 2.23 2.907(17) 132.8 1_655

loop_
_geom_torsion_atom_site_label_1
_geom_torsion_atom_site_label_2
_geom_torsion_atom_site_label_3
_geom_torsion_atom_site_label_4
_geom_torsion
O2 Ir1 O1 C1 3.8(11)
O3 Ir1 O1 C1 -82(7)
O4 Ir1 O1 C1 -173.2(11)
N1 Ir1 O1 C1 -83.7(11)
C11 Ir1 O1 C1 97.8(11)
O3 Ir1 O2 C4 174.9(12)
O1 Ir1 O2 C4 -2.0(12)
O4 Ir1 O2 C4 100(7)
N1 Ir1 O2 C4 83.2(12)
C11 Ir1 O2 C4 -98.1(12)
O2 Ir1 O3 C6 179.6(11)
O1 Ir1 O3 C6 -94(7)
O4 Ir1 O3 C6 -3.4(11)
N1 Ir1 O3 C6 -92.6(11)
C11 Ir1 O3 C6 85.9(11)
O2 Ir1 O4 C9 74(7)
O3 Ir1 O4 C9 -0.3(12)
O1 Ir1 O4 C9 176.5(12)
N1 Ir1 O4 C9 91.1(12)
C11 Ir1 O4 C9 -87.7(12)
Ir1 O1 C1 C3 -3(2)
Ir1 O1 C1 C2 179.2(11)
O1 C1 C3 C4 -2(3)
C2 C1 C3 C4 176.3(17)
Ir1 O2 C4 C3 -1(2)
Ir1 O2 C4 C5 179.1(12)
C1 C3 C4 O2 4(3)
C1 C3 C4 C5 -176.3(17)
Ir1 O3 C6 C8 5(2)
Ir1 O3 C6 C7 -173.8(11)
O3 C6 C8 C9 -2(3)
C7 C6 C8 C9 176.8(16)
Ir1 O4 C9 C8 3(2)
Ir1 O4 C9 C10 -176.2(11)
C6 C8 C9 O4 -3(3)
C6 C8 C9 C10 176.4(16)
O2 Ir1 C11 C14 -3.5(10)
O3 Ir1 C11 C14 80.6(9)
O1 Ir1 C11 C14 -99.4(10)
O4 Ir1 C11 C14 175.5(10)
N1 Ir1 C11 C14 134(15)
O2 Ir1 C11 C12 127.1(10)
O3 Ir1 C11 C12 -148.7(10)
O1 Ir1 C11 C12 31.3(11)
O4 Ir1 C11 C12 -53.8(10)
N1 Ir1 C11 C12 -95(15)
C14 C11 C12 O5 -142.6(17)
Ir1 C11 C12 O5 94.6(17)
C14 C11 C12 C13 39(2)
Ir1 C11 C12 C13 -83.9(15)
C12 C11 C14 O6 -27(2)
Ir1 C11 C14 O6 98.1(17)
C12 C11 C14 C15 148.7(15)
Ir1 C11 C14 C15 -86.0(14)
